data_4505415
loop_
_publ_author_name
'Kutasi, Anna M.'
'Harris, Alexander R.'
'Batten, Stuart R.'
'Moubaraki, Boujemaa'
'Murray, Keith S.'

_publ_contact_author
;
    Dr. S.R. Batten
    School of Chemistry
    Monash University 3800
    AUSTRALIA
;
_publ_section_title
;
 Coordination Polymers of Dicyanamide and Methylpyrazine:&#x2009;
 Syntheses, Structures, and Magnetic Properties
;
_journal_issue 3
_journal_name_full 'Crystal Growth &amp; Design'
_journal_page_first 605
_journal_paper_doi 10.1021/cg049952x
_journal_volume 4
_journal_year 2004
_chemical_formula_sum 'C36 H30 Mn3 N28'
_chemical_formula_weight 1019.70
_chemical_name_systematic
; 
 ? 
;
_space_group_IT_number 55
_symmetry_cell_setting orthorhombic
_symmetry_space_group_name_Hall '-P 2 2ab'
_symmetry_space_group_name_H-M 'P b a m'
_atom_sites_solution_hydrogens geom
_atom_sites_solution_primary direct
_atom_sites_solution_secondary difmap
_audit_creation_method SHELXL-97
_cell_angle_alpha 90.00
_cell_angle_beta 90.00
_cell_angle_gamma 90.00
_cell_formula_units_Z 2
_cell_length_a 14.7318(9)
_cell_length_b 20.7684(13)
_cell_length_c 7.5127(3)
_cell_measurement_temperature 123(2)
_cell_volume 2298.6(2)
_computing_cell_refinement 'Siemens XSCANS'
_computing_data_collection 'Siemens XSCANS'
_computing_data_reduction 'Siemens SHELXTL'
_computing_molecular_graphics 'Siemens SHELXTL'
_computing_publication_material 'Siemens SHELXTL'
_computing_structure_refinement 'SHELXL-97 (Sheldrick, 1997)'
_computing_structure_solution 'SHELXS-97 (Sheldrick, 1990)'
_diffrn_ambient_temperature 123(2)
_diffrn_measured_fraction_theta_full 0.996
_diffrn_measured_fraction_theta_max 0.994
_diffrn_measurement_method '\w scans'
_diffrn_radiation_monochromator graphite
_diffrn_radiation_source 'fine-focus sealed tube'
_diffrn_radiation_type MoK\a
_diffrn_radiation_wavelength 0.71073
_diffrn_reflns_av_R_equivalents 0.1385
_diffrn_reflns_av_sigmaI/netI 0.1021
_diffrn_reflns_limit_h_max 17
_diffrn_reflns_limit_h_min -19
_diffrn_reflns_limit_k_max 21
_diffrn_reflns_limit_k_min -27
_diffrn_reflns_limit_l_max 8
_diffrn_reflns_limit_l_min -9
_diffrn_reflns_number 17239
_diffrn_reflns_theta_full 27.50
_diffrn_reflns_theta_max 27.88
_diffrn_reflns_theta_min 2.40
_exptl_absorpt_coefficient_mu 0.874
_exptl_absorpt_correction_T_max 0.9790
_exptl_absorpt_correction_T_min 0.9248
_exptl_absorpt_correction_type Face-indexed
_exptl_crystal_colour colourless
_exptl_crystal_density_diffrn 1.473
_exptl_crystal_density_method 'not measured'
_exptl_crystal_description rod
_exptl_crystal_F_000 1034
_exptl_crystal_size_max 0.425
_exptl_crystal_size_mid 0.05
_exptl_crystal_size_min 0.025
_refine_diff_density_max 0.807
_refine_diff_density_min -0.657
_refine_diff_density_rms 0.107
_refine_ls_extinction_method none
_refine_ls_goodness_of_fit_ref 1.069
_refine_ls_hydrogen_treatment mixed
_refine_ls_matrix_type full
_refine_ls_number_parameters 176
_refine_ls_number_reflns 2927
_refine_ls_number_restraints 0
_refine_ls_restrained_S_all 1.069
_refine_ls_R_factor_all 0.1423
_refine_ls_R_factor_gt 0.0848
_refine_ls_shift/su_max 0.000
_refine_ls_shift/su_mean 0.000
_refine_ls_structure_factor_coef Fsqd
_refine_ls_weighting_details 'calc w=1/[\s^2^(Fo^2^)+(0.0253P)^2^+12.1112P] where P=(Fo^2^+2Fc^2^)/3'
_refine_ls_weighting_scheme calc
_refine_ls_wR_factor_gt 0.1442
_refine_ls_wR_factor_ref 0.1626
_reflns_number_gt 1950
_reflns_number_total 2927
_reflns_threshold_expression >2sigma(I)
_cod_data_source_file cg049952xsi20040130_120805.cif
_cod_data_source_block compound3
_cod_depositor_comments
;
The following automatic conversions were performed:

'_symmetry_cell_setting' value 'Orthorhombic' changed to
'orthorhombic' according to
/home/saulius/struct/CIF-dictionaries/cif_core.dic dictionary named
'cif_core.dic' version 2.4.1 from 2010-06-29.

Automatic conversion script
Id: cif_fix_values 1715 2011-07-08 13:25:40Z adriana 
;
_cod_original_sg_symbol_H-M Pbam
_cod_database_code 4505415

loop_
_symmetry_equiv_pos_as_xyz
'x, y, z'
'-x, -y, z'
'x+1/2, -y+1/2, -z'
'-x+1/2, y+1/2, -z'
'-x, -y, -z'
'x, y, -z'
'-x-1/2, y-1/2, z'
'x-1/2, -y-1/2, z'

loop_
_atom_site_label
_atom_site_type_symbol
_atom_site_fract_x
_atom_site_fract_y
_atom_site_fract_z
_atom_site_U_iso_or_equiv
_atom_site_adp_type
_atom_site_occupancy
_atom_site_symmetry_multiplicity
_atom_site_calc_flag
_atom_site_refinement_flags
Mn1 Mn 0.22589(6) 0.23731(5) -1.0000 0.0155(2) Uani 1 2 d S
Mn2 Mn 0.0000 0.5000 0.0000 0.0228(4) Uani 1 4 d S
N1 N 0.0685(3) 0.2310(2) -1.0000 0.0181(11) Uani 1 2 d S
C1 C 0.0288(4) 0.2893(3) -1.0000 0.0202(14) Uani 1 2 d S
H1A H 0.0663 0.3265 -1.0000 0.024 Uiso 1 2 calc SR
C2 C -0.0642(4) 0.2972(3) -1.0000 0.0203(14) Uani 1 2 d S
H2A H -0.0892 0.3394 -1.0000 0.024 Uiso 1 2 calc SR
N2 N -0.1198(3) 0.2455(2) -1.0000 0.0183(12) Uani 1 2 d S
C3 C -0.0808(5) 0.1879(3) -1.0000 0.0214(14) Uani 1 2 d S
H3A H -0.1184 0.1508 -1.0000 0.026 Uiso 1 2 calc SR
C4 C 0.0132(4) 0.1798(3) -1.0000 0.0214(14) Uani 1 2 d S
C5 C 0.0545(5) 0.1139(3) -1.0000 0.0356(19) Uani 1 2 d S
H5A H 0.1208 0.1176 -1.0000 0.053 Uiso 1 2 calc SR
H5B H 0.0349 0.0905 -1.1065 0.053 Uiso 0.50 1 calc PR
H5C H 0.0349 0.0905 -0.8935 0.053 Uiso 0.50 1 calc PR
N3 N 0.2141(3) 0.31217(18) -0.7893(5) 0.0226(9) Uani 1 1 d .
C6 C 0.2134(3) 0.3350(2) -0.6499(6) 0.0244(11) Uani 1 1 d .
N4 N 0.2121(6) 0.3666(3) -0.5000 0.051(2) Uani 1 2 d S
N5 N 0.2473(2) 0.16584(19) -0.7877(5) 0.0232(9) Uani 1 1 d .
C7 C 0.2533(3) 0.1427(2) -0.6486(6) 0.0225(10) Uani 1 1 d .
N6 N 0.2610(5) 0.1105(3) -0.5000 0.0401(18) Uani 1 2 d S
N7 N -0.1561(5) 0.5064(3) 0.0000 0.0373(16) Uani 1 2 d S
C8 C -0.2035(4) 0.5105(3) -0.1506(10) 0.0468(16) Uani 1 1 d .
H8A H -0.1732 0.5070 -0.2619 0.056 Uiso 1 1 calc R
C9 C -0.2977(4) 0.5198(3) -0.1463(14) 0.069(3) Uani 1 1 d .
N8 N -0.3439(6) 0.5256(4) 0.0000 0.082(4) Uani 1 2 d S
C10 C -0.3556(9) 0.5222(5) -0.2773(15) 0.042(3) Uani 0.50 1 d P
H10A H -0.4168 0.5294 -0.2299 0.062 Uiso 0.50 1 calc PR
H10B H -0.3542 0.4815 -0.3431 0.062 Uiso 0.50 1 calc PR
H10C H -0.3394 0.5576 -0.3574 0.062 Uiso 0.50 1 calc PR
N9 N 0.0058(3) 0.5725(2) -0.2119(6) 0.0325(11) Uani 1 1 d .
C11 C 0.0078(4) 0.5955(2) -0.3510(7) 0.0276(11) Uani 1 1 d .
N10 N 0.0112(6) 0.6269(3) -0.5000 0.055(2) Uani 1 2 d S
N11 N 0.0156(19) 0.1176(15) -1.5000 0.267(13) Uiso 1 2 d S
C12 C -0.0115(14) 0.1669(12) -1.5000 0.135(7) Uiso 1 2 d S
C13A C 0.0076(19) 0.2231(15) -1.5000 0.089(8) Uiso 0.50 2 d SP
C13B C -0.0743(12) 0.2244(8) -1.5000 0.043(4) Uiso 0.50 2 d SP

loop_
_atom_site_aniso_label
_atom_site_aniso_U_11
_atom_site_aniso_U_22
_atom_site_aniso_U_33
_atom_site_aniso_U_23
_atom_site_aniso_U_13
_atom_site_aniso_U_12
Mn1 0.0135(5) 0.0186(5) 0.0144(5) 0.000 0.000 -0.0002(4)
Mn2 0.0311(9) 0.0205(8) 0.0167(8) 0.000 0.000 0.0007(7)
N1 0.018(3) 0.016(3) 0.020(3) 0.000 0.000 0.000(2)
C1 0.024(4) 0.019(4) 0.018(3) 0.000 0.000 -0.006(3)
C2 0.021(4) 0.017(3) 0.023(3) 0.000 0.000 0.003(3)
N2 0.018(3) 0.016(3) 0.021(3) 0.000 0.000 -0.001(2)
C3 0.023(4) 0.017(3) 0.025(4) 0.000 0.000 -0.003(3)
C4 0.022(4) 0.015(3) 0.027(4) 0.000 0.000 -0.002(3)
C5 0.019(4) 0.016(4) 0.072(6) 0.000 0.000 -0.002(3)
N3 0.025(2) 0.022(2) 0.021(2) -0.0045(16) -0.0008(17) 0.0026(16)
C6 0.035(3) 0.018(2) 0.021(2) 0.002(2) 0.000(2) -0.003(2)
N4 0.112(7) 0.019(3) 0.021(3) 0.000 0.000 -0.011(4)
N5 0.025(2) 0.026(2) 0.018(2) 0.0015(17) -0.0014(15) -0.0010(17)
C7 0.026(3) 0.020(2) 0.022(3) -0.0046(19) -0.0012(19) -0.0004(19)
N6 0.083(5) 0.021(3) 0.016(3) 0.000 0.000 0.009(3)
N7 0.033(4) 0.026(4) 0.053(4) 0.000 0.000 0.003(3)
C8 0.039(4) 0.023(3) 0.078(5) -0.007(3) -0.018(3) 0.001(2)
C9 0.036(4) 0.019(3) 0.152(9) -0.005(4) -0.044(5) 0.001(3)
N8 0.026(5) 0.023(4) 0.198(13) 0.000 0.000 0.003(4)
C10 0.055(8) 0.033(6) 0.037(6) 0.011(5) -0.004(6) -0.003(6)
N9 0.051(3) 0.024(2) 0.023(2) -0.0020(19) 0.000(2) 0.000(2)
C11 0.041(3) 0.019(3) 0.023(3) -0.007(2) -0.002(2) 0.002(2)
N10 0.123(7) 0.024(4) 0.018(3) 0.000 0.000 -0.005(4)

loop_
_atom_type_symbol
_atom_type_description
_atom_type_scat_dispersion_real
_atom_type_scat_dispersion_imag
_atom_type_scat_source
C C 0.0033 0.0016 'International Tables Vol C Tables 4.2.6.8 and 6.1.1.4'
H H 0.0000 0.0000 'International Tables Vol C Tables 4.2.6.8 and 6.1.1.4'
N N 0.0061 0.0033 'International Tables Vol C Tables 4.2.6.8 and 6.1.1.4'
Mn Mn 0.3368 0.7283 'International Tables Vol C Tables 4.2.6.8 and 6.1.1.4'

loop_
_geom_angle_atom_site_label_1
_geom_angle_atom_site_label_2
_geom_angle_atom_site_label_3
_geom_angle
_geom_angle_site_symmetry_1
_geom_angle_site_symmetry_3
N5 Mn1 N5 92.9(2) 6_553 .
N5 Mn1 N3 175.97(15) 6_553 .
N5 Mn1 N3 88.10(14) . .
N5 Mn1 N3 88.10(14) 6_553 6_553
N5 Mn1 N3 175.97(15) . 6_553
N3 Mn1 N3 90.7(2) . 6_553
N5 Mn1 N2 87.88(13) 6_553 3_553
N5 Mn1 N2 87.88(13) . 3_553
N3 Mn1 N2 88.24(14) . 3_553
N3 Mn1 N2 88.24(14) 6_553 3_553
N5 Mn1 N1 96.00(13) 6_553 .
N5 Mn1 N1 96.00(13) . .
N3 Mn1 N1 87.79(14) . .
N3 Mn1 N1 87.79(14) 6_553 .
N2 Mn1 N1 174.35(19) 3_553 .
N9 Mn2 N9 180.0(2) 6 2_565
N9 Mn2 N9 93.1(2) 6 .
N9 Mn2 N9 86.9(2) 2_565 .
N9 Mn2 N9 86.9(2) 6 5_565
N9 Mn2 N9 93.1(2) 2_565 5_565
N9 Mn2 N9 180.00(15) . 5_565
N9 Mn2 N7 90.04(16) 6 5_565
N9 Mn2 N7 89.96(16) 2_565 5_565
N9 Mn2 N7 90.04(16) . 5_565
N9 Mn2 N7 89.96(16) 5_565 5_565
N9 Mn2 N7 89.96(16) 6 .
N9 Mn2 N7 90.04(16) 2_565 .
N9 Mn2 N7 89.96(16) . .
N9 Mn2 N7 90.04(16) 5_565 .
N7 Mn2 N7 180.0 5_565 .
C4 N1 C1 116.8(5) . .
C4 N1 Mn1 130.7(4) . .
C1 N1 Mn1 112.5(4) . .
N1 C1 C2 122.6(6) . .
N2 C2 C1 120.5(6) . .
C3 N2 C2 117.0(5) . .
C3 N2 Mn1 124.5(4) . 3_453
C2 N2 Mn1 118.4(4) . 3_453
N2 C3 C4 122.5(6) . .
N1 C4 C3 120.6(6) . .
N1 C4 C5 118.5(6) . .
C3 C4 C5 120.9(6) . .
C6 N3 Mn1 159.5(4) . .
N3 C6 N4 174.1(5) . .
C6 N4 C6 119.5(6) . 6_554
C7 N5 Mn1 161.5(4) . .
N5 C7 N6 173.8(5) . .
C7 N6 C7 117.5(6) 6_554 .
C8 N7 C8 116.3(8) . 6
C8 N7 Mn2 121.8(4) . .
C8 N7 Mn2 121.8(4) 6 .
N7 C8 C9 120.5(8) . .
N8 C9 C10 107.0(7) . .
N8 C9 C8 123.5(9) . .
C10 C9 C8 129.5(11) . .
C9 N8 C9 115.7(9) 6 .
C11 N9 Mn2 161.1(4) . .
N9 C11 N10 174.2(5) . .
C11 N10 C11 119.4(7) 6_554 .
N11 C12 C13A 145(3) . .
N11 C12 C13B 164(3) . .
C13A C12 C13B 51.3(17) . .
C12 C13A C13B 78(2) . .
C13A C13B C12 50.9(16) . .

loop_
_geom_bond_atom_site_label_1
_geom_bond_atom_site_label_2
_geom_bond_distance
_geom_bond_site_symmetry_2
Mn1 N5 2.202(4) 6_553
Mn1 N5 2.202(4) .
Mn1 N3 2.226(4) .
Mn1 N3 2.226(4) 6_553
Mn1 N2 2.301(5) 3_553
Mn1 N1 2.323(5) .
Mn2 N9 2.194(4) 6
Mn2 N9 2.194(4) 2_565
Mn2 N9 2.194(4) .
Mn2 N9 2.194(4) 5_565
Mn2 N7 2.303(7) 5_565
Mn2 N7 2.303(7) .
N1 C4 1.338(8) .
N1 C1 1.345(8) .
C1 C2 1.379(9) .
C2 N2 1.351(8) .
N2 C3 1.327(8) .
N2 Mn1 2.301(5) 3_453
C3 C4 1.395(9) .
C4 C5 1.498(9) .
N3 C6 1.149(6) .
C6 N4 1.304(6) .
N4 C6 1.304(6) 6_554
N5 C7 1.153(6) .
C7 N6 1.306(6) .
N6 C7 1.306(6) 6_554
N7 C8 1.332(7) .
N7 C8 1.332(7) 6
C8 C9 1.402(9) .
C9 N8 1.298(10) .
C9 C10 1.304(13) .
N8 C9 1.298(10) 6
N9 C11 1.148(6) .
C11 N10 1.297(6) .
N10 C11 1.297(6) 6_554
N11 C12 1.10(3) .
C12 C13A 1.20(3) .
C12 C13B 1.51(3) .
C13A C13B 1.21(3) .
